data_7128806
loop_
_publ_author_name
'Wang, Kaixuan'
'Xu, Chaoran'
'Hu, Xinyue'
'Zhou, Yuqiao'
'Lin, Lili'
'Feng, Xiaoming'

_publ_section_title
;
 Catalytic asymmetric [3+2] cycloaddition of isom\"unchnones with
 methyleneindolinones
;
_journal_issue 71
_journal_name_full 'Chemical Communications'
_journal_page_first 8917
_journal_page_last 8920
_journal_paper_doi 10.1039/D1CC03685H
_journal_volume 57
_journal_year 2021
_chemical_absolute_configuration ad
_chemical_formula_moiety 'C26 H32 N2 O8'
_chemical_formula_sum 'C26 H32 N2 O8'
_chemical_formula_weight 500.53
_space_group_crystal_system orthorhombic
_space_group_IT_number 19
_space_group_name_Hall 'P 2ac 2ab'
_space_group_name_H-M_alt 'P 21 21 21'
_atom_sites_solution_hydrogens geom
_atom_sites_solution_primary dual
_atom_sites_solution_secondary difmap
_audit_creation_method SHELXL-2018/3
_audit_update_record
;
2021-01-14 deposited with the CCDC.	2021-08-03 downloaded from the CCDC.
;
_cell_angle_alpha 90
_cell_angle_beta 90
_cell_angle_gamma 90
_cell_formula_units_Z 4
_cell_length_a 10.2902(3)
_cell_length_b 13.8257(4)
_cell_length_c 18.5139(6)
_cell_measurement_reflns_used 9254
_cell_measurement_temperature 173(2)
_cell_measurement_theta_max 72.37
_cell_measurement_theta_min 6.84
_cell_volume 2633.96(14)
_computing_cell_refinement 'Bruker SAINT'
_computing_data_collection 'Bruker APEX3'
_computing_data_reduction 'Bruker SAINT'
_computing_molecular_graphics 'Bruker SHELXTL'
_computing_publication_material 'Bruker SHELXTL'
_computing_structure_refinement 'SHELXL-2018/3 (Sheldrick, 2018)'
_computing_structure_solution 'SHELXT (Sheldrick 2008)'
_diffrn_ambient_temperature 173(2)
_diffrn_measured_fraction_theta_full 0.996
_diffrn_measured_fraction_theta_max 0.995
_diffrn_measurement_device_type 'Bruker D8 Venture Photon II'
_diffrn_measurement_method '\f and \w scans'
_diffrn_radiation_type CuK\a
_diffrn_radiation_wavelength 1.54178
_diffrn_reflns_av_R_equivalents 0.0260
_diffrn_reflns_av_unetI/netI 0.0109
_diffrn_reflns_Laue_measured_fraction_full 0.996
_diffrn_reflns_Laue_measured_fraction_max 0.995
_diffrn_reflns_limit_h_max 12
_diffrn_reflns_limit_h_min -12
_diffrn_reflns_limit_k_max 14
_diffrn_reflns_limit_k_min -16
_diffrn_reflns_limit_l_max 22
_diffrn_reflns_limit_l_min -22
_diffrn_reflns_number 59028
_diffrn_reflns_point_group_measured_fraction_full 0.997
_diffrn_reflns_point_group_measured_fraction_max 0.996
_diffrn_reflns_theta_full 67.679
_diffrn_reflns_theta_max 72.364
_diffrn_reflns_theta_min 6.403
_exptl_absorpt_coefficient_mu 0.780
_exptl_absorpt_correction_T_max 0.9043
_exptl_absorpt_correction_T_min 0.7650
_exptl_absorpt_correction_type numerical
_exptl_absorpt_process_details 'SADABS (Krause et al., 2015)'
_exptl_crystal_colour colourless
_exptl_crystal_density_diffrn 1.262
_exptl_crystal_description block
_exptl_crystal_F_000 1064
_exptl_crystal_recrystallization_method 'Re-crystallisation from solvent: DCM, Ether'
_exptl_crystal_size_max 0.454
_exptl_crystal_size_mid 0.218
_exptl_crystal_size_min 0.216
_refine_diff_density_max 0.183
_refine_diff_density_min -0.199
_refine_diff_density_rms 0.036
_refine_ls_abs_structure_details
; 
 Flack x determined using 2238 quotients [(I+)-(I-)]/[(I+)+(I-)] 
 (Parsons, Flack and Wagner, Acta Cryst. B69 (2013) 249-259). 
;
_refine_ls_abs_structure_Flack 0.012(13)
_refine_ls_extinction_method none
_refine_ls_goodness_of_fit_ref 1.081
_refine_ls_hydrogen_treatment constr
_refine_ls_matrix_type full
_refine_ls_number_parameters 334
_refine_ls_number_reflns 5198
_refine_ls_number_restraints 0
_refine_ls_restrained_S_all 1.081
_refine_ls_R_factor_all 0.0278
_refine_ls_R_factor_gt 0.0277
_refine_ls_shift/su_max 0.000
_refine_ls_shift/su_mean 0.000
_refine_ls_structure_factor_coef Fsqd
_refine_ls_weighting_details 'w=1/[\s^2^(Fo^2^)+(0.0418P)^2^+0.4353P] where P=(Fo^2^+2Fc^2^)/3'
_refine_ls_weighting_scheme calc
_refine_ls_wR_factor_gt 0.0735
_refine_ls_wR_factor_ref 0.0736
_reflns_Friedel_coverage 0.771
_reflns_Friedel_fraction_full 0.998
_reflns_Friedel_fraction_max 0.997
_reflns_number_gt 5182
_reflns_number_total 5198
_reflns_threshold_expression 'I > 2\s(I)'
_cod_data_source_file d1cc03685h2.cif
_cod_data_source_block wkx004
_cod_depositor_comments 'Adding full bibliography for 7128806--7128807.cif.'
_cod_database_code 7128806
_shelx_shelxl_version_number 2018/3
_shelx_space_group_comment
; 
The symmetry employed for this shelxl refinement is uniquely defined 
by the following loop, which should always be used as a source of 
symmetry information in preference to the above space-group names. 
They are only intended as comments. 
;
_shelx_estimated_absorpt_t_min 0.718
_shelx_estimated_absorpt_t_max 0.850

loop_
_space_group_symop_operation_xyz
'x, y, z'
'-x+1/2, -y, z+1/2'
'-x, y+1/2, -z+1/2'
'x+1/2, -y+1/2, -z'

loop_
_atom_site_label
_atom_site_type_symbol
_atom_site_fract_x
_atom_site_fract_y
_atom_site_fract_z
_atom_site_U_iso_or_equiv
_atom_site_adp_type
_atom_site_occupancy
_atom_site_site_symmetry_order
_atom_site_calc_flag
_atom_site_refinement_flags_posn
_atom_site_refinement_flags_adp
_atom_site_refinement_flags_occupancy
_atom_site_disorder_assembly
_atom_site_disorder_group
O1 O 0.83883(13) 0.82965(10) 0.76680(6) 0.0354(3) Uani 1 1 d . . . . .
O2 O 0.85426(18) 0.90700(13) 0.66051(8) 0.0609(5) Uani 1 1 d . . . . .
O3 O 0.67607(13) 0.68180(9) 0.77311(6) 0.0361(3) Uani 1 1 d . . . . .
O4 O 0.83403(12) 0.55220(10) 0.57711(7) 0.0360(3) Uani 1 1 d . . . . .
O5 O 0.64863(11) 0.50218(8) 0.52328(6) 0.0247(2) Uani 1 1 d . . . . .
O6 O 0.41420(10) 0.53864(8) 0.62902(6) 0.0234(2) Uani 1 1 d . . . . .
O7 O 0.51261(14) 0.40873(9) 0.77785(7) 0.0359(3) Uani 1 1 d . . . . .
O8 O 0.62642(15) 0.33333(9) 0.62768(8) 0.0424(3) Uani 1 1 d . . . . .
N1 N 0.71130(12) 0.78362(9) 0.67430(7) 0.0213(3) Uani 1 1 d . . . . .
N2 N 0.44047(14) 0.56227(10) 0.74822(7) 0.0271(3) Uani 1 1 d . . . . .
C1 C 0.95410(17) 0.87895(14) 0.79927(10) 0.0339(4) Uani 1 1 d . . . . .
C2 C 0.9314(3) 0.98703(17) 0.80070(16) 0.0618(7) Uani 1 1 d . . . . .
H2A H 0.998241 1.018012 0.830473 0.093 Uiso 1 1 calc R U . . .
H2B H 0.845435 1.000457 0.821162 0.093 Uiso 1 1 calc R U . . .
H2C H 0.935811 1.012635 0.751406 0.093 Uiso 1 1 calc R U . . .
C3 C 0.9579(3) 0.8380(3) 0.87409(14) 0.0893(13) Uani 1 1 d . . . . .
H3A H 1.036560 0.860346 0.898778 0.134 Uiso 1 1 calc R U . . .
H3B H 0.958425 0.767156 0.871525 0.134 Uiso 1 1 calc R U . . .
H3C H 0.881093 0.859529 0.900951 0.134 Uiso 1 1 calc R U . . .
C4 C 1.0739(2) 0.8530(2) 0.75693(16) 0.0634(7) Uani 1 1 d . . . . .
H4A H 1.150890 0.878329 0.781699 0.095 Uiso 1 1 calc R U . . .
H4B H 1.068301 0.881257 0.708488 0.095 Uiso 1 1 calc R U . . .
H4C H 1.080610 0.782477 0.753024 0.095 Uiso 1 1 calc R U . . .
C5 C 0.80833(16) 0.84656(12) 0.69917(9) 0.0264(3) Uani 1 1 d . . . . .
C6 C 0.65814(15) 0.70388(11) 0.71102(8) 0.0224(3) Uani 1 1 d . . . . .
C7 C 0.57798(15) 0.64594(11) 0.65603(8) 0.0208(3) Uani 1 1 d . . . . .
C8 C 0.64084(15) 0.54310(11) 0.64713(8) 0.0207(3) Uani 1 1 d . . . . .
H8A H 0.698699 0.530396 0.689473 0.025 Uiso 1 1 calc R U . . .
C9 C 0.72010(15) 0.53315(11) 0.57830(8) 0.0228(3) Uani 1 1 d . . . . .
C10 C 0.70858(19) 0.48193(13) 0.45144(9) 0.0320(4) Uani 1 1 d . . . . .
C11 C 0.7642(2) 0.57381(16) 0.41966(11) 0.0407(4) Uani 1 1 d . . . . .
H11A H 0.796985 0.560715 0.370934 0.061 Uiso 1 1 calc R U . . .
H11B H 0.835498 0.596964 0.450186 0.061 Uiso 1 1 calc R U . . .
H11C H 0.696115 0.623273 0.417260 0.061 Uiso 1 1 calc R U . . .
C12 C 0.5932(2) 0.44599(17) 0.40831(10) 0.0471(5) Uani 1 1 d . . . . .
H12A H 0.621580 0.428491 0.359507 0.071 Uiso 1 1 calc R U . . .
H12B H 0.527448 0.497126 0.405413 0.071 Uiso 1 1 calc R U . . .
H12C H 0.555879 0.389092 0.432120 0.071 Uiso 1 1 calc R U . . .
C13 C 0.8096(3) 0.40241(18) 0.45959(11) 0.0556(7) Uani 1 1 d . . . . .
H13A H 0.835623 0.379237 0.411703 0.083 Uiso 1 1 calc R U . . .
H13B H 0.772535 0.348737 0.487356 0.083 Uiso 1 1 calc R U . . .
H13C H 0.885783 0.428005 0.484971 0.083 Uiso 1 1 calc R U . . .
C21 C 0.65846(15) 0.78942(11) 0.60297(8) 0.0215(3) Uani 1 1 d . . . . .
C22 C 0.57962(14) 0.70984(11) 0.59027(8) 0.0216(3) Uani 1 1 d . . . . .
C23 C 0.51298(16) 0.70119(12) 0.52529(9) 0.0275(3) Uani 1 1 d . . . . .
H23A H 0.458854 0.646840 0.516318 0.033 Uiso 1 1 calc R U . . .
C24 C 0.52690(18) 0.77342(13) 0.47369(9) 0.0322(4) Uani 1 1 d . . . . .
H24A H 0.481551 0.768857 0.429127 0.039 Uiso 1 1 calc R U . . .
C25 C 0.60659(19) 0.85192(13) 0.48706(9) 0.0331(4) Uani 1 1 d . . . . .
H25A H 0.615384 0.900503 0.451105 0.040 Uiso 1 1 calc R U . . .
C26 C 0.67429(17) 0.86172(12) 0.55174(9) 0.0291(3) Uani 1 1 d . . . . .
H26A H 0.729133 0.915748 0.560454 0.035 Uiso 1 1 calc R U . . .
C31 C 0.43592(15) 0.61589(11) 0.67973(9) 0.0235(3) Uani 1 1 d . . . . .
C32 C 0.33330(17) 0.69277(12) 0.67688(11) 0.0329(4) Uani 1 1 d . . . . .
H32A H 0.357867 0.746374 0.708704 0.049 Uiso 1 1 calc R U . . .
H32B H 0.250124 0.665652 0.692835 0.049 Uiso 1 1 calc R U . . .
H32C H 0.324831 0.716531 0.627230 0.049 Uiso 1 1 calc R U . . .
C33 C 0.4007(2) 0.59705(15) 0.81903(10) 0.0402(4) Uani 1 1 d . . . . .
H33A H 0.438124 0.661251 0.827506 0.060 Uiso 1 1 calc R U . . .
H33B H 0.431596 0.552197 0.856252 0.060 Uiso 1 1 calc R U . . .
H33C H 0.305727 0.601146 0.821021 0.060 Uiso 1 1 calc R U . . .
C34 C 0.49064(16) 0.47378(11) 0.73545(9) 0.0260(3) Uani 1 1 d . . . . .
C35 C 0.51830(15) 0.47790(11) 0.65346(8) 0.0223(3) Uani 1 1 d . . . . .
C36 C 0.52805(18) 0.37931(12) 0.61858(9) 0.0297(4) Uani 1 1 d . . . . .
C37 C 0.4125(2) 0.34235(14) 0.57930(12) 0.0450(5) Uani 1 1 d . . . . .
H37A H 0.382597 0.391243 0.544753 0.067 Uiso 1 1 calc R U . . .
H37B H 0.342849 0.328371 0.613886 0.067 Uiso 1 1 calc R U . . .
H37C H 0.435622 0.283036 0.553332 0.067 Uiso 1 1 calc R U . . .

loop_
_atom_site_aniso_label
_atom_site_aniso_U_11
_atom_site_aniso_U_22
_atom_site_aniso_U_33
_atom_site_aniso_U_23
_atom_site_aniso_U_13
_atom_site_aniso_U_12
O1 0.0346(6) 0.0429(7) 0.0287(6) -0.0006(5) -0.0052(5) -0.0201(6)
O2 0.0695(11) 0.0664(10) 0.0469(8) 0.0205(8) -0.0192(8) -0.0481(9)
O3 0.0475(8) 0.0374(7) 0.0235(6) 0.0052(5) -0.0077(5) -0.0175(6)
O4 0.0234(6) 0.0501(8) 0.0347(6) 0.0026(6) 0.0000(5) -0.0013(5)
O5 0.0279(5) 0.0229(5) 0.0234(5) -0.0017(4) -0.0012(4) 0.0031(4)
O6 0.0222(5) 0.0178(5) 0.0303(6) -0.0027(4) -0.0041(4) -0.0009(4)
O7 0.0439(7) 0.0301(6) 0.0338(6) 0.0109(5) -0.0001(6) -0.0041(5)
O8 0.0485(8) 0.0227(6) 0.0559(8) 0.0018(6) 0.0024(6) 0.0088(6)
N1 0.0234(6) 0.0196(6) 0.0210(6) -0.0011(5) 0.0001(5) -0.0033(5)
N2 0.0308(7) 0.0239(6) 0.0265(7) -0.0018(5) 0.0051(6) -0.0046(6)
C1 0.0282(8) 0.0392(10) 0.0341(9) -0.0048(7) -0.0071(7) -0.0118(7)
C2 0.0526(13) 0.0459(13) 0.0871(18) -0.0318(13) -0.0300(13) 0.0010(11)
C3 0.092(2) 0.127(3) 0.0490(14) 0.0296(16) -0.0383(15) -0.071(2)
C4 0.0298(10) 0.0815(18) 0.0788(17) -0.0290(15) -0.0078(11) 0.0051(11)
C5 0.0272(8) 0.0239(8) 0.0281(7) -0.0027(6) -0.0001(6) -0.0068(6)
C6 0.0249(7) 0.0192(7) 0.0231(7) 0.0002(6) -0.0011(6) -0.0033(6)
C7 0.0221(7) 0.0175(7) 0.0229(7) -0.0007(5) -0.0026(6) -0.0008(6)
C8 0.0223(7) 0.0173(6) 0.0226(7) 0.0026(5) -0.0035(6) -0.0008(6)
C9 0.0226(7) 0.0196(7) 0.0260(7) 0.0023(6) -0.0019(6) 0.0032(6)
C10 0.0430(10) 0.0300(9) 0.0230(7) -0.0021(6) 0.0017(7) 0.0121(8)
C11 0.0455(10) 0.0446(11) 0.0319(9) 0.0051(8) 0.0076(8) 0.0041(9)
C12 0.0647(14) 0.0467(12) 0.0297(9) -0.0078(8) -0.0065(9) -0.0016(10)
C13 0.0784(17) 0.0553(13) 0.0332(10) 0.0005(9) 0.0080(11) 0.0428(13)
C21 0.0226(7) 0.0205(7) 0.0214(7) -0.0012(6) 0.0014(6) 0.0022(6)
C22 0.0238(7) 0.0178(7) 0.0232(7) -0.0003(5) -0.0013(6) 0.0038(6)
C23 0.0327(8) 0.0230(7) 0.0267(7) -0.0025(6) -0.0073(7) 0.0040(7)
C24 0.0403(9) 0.0313(8) 0.0251(8) 0.0015(7) -0.0072(7) 0.0105(7)
C25 0.0432(10) 0.0289(8) 0.0272(8) 0.0083(7) 0.0018(7) 0.0076(7)
C26 0.0345(8) 0.0229(7) 0.0299(8) 0.0034(6) 0.0040(7) -0.0004(7)
C31 0.0235(7) 0.0183(7) 0.0287(7) -0.0026(6) -0.0009(6) -0.0032(6)
C32 0.0268(8) 0.0249(8) 0.0471(10) -0.0053(7) 0.0015(7) 0.0013(7)
C33 0.0485(11) 0.0411(10) 0.0310(9) -0.0080(8) 0.0112(8) -0.0079(8)
C34 0.0258(7) 0.0234(7) 0.0289(8) 0.0014(6) 0.0003(6) -0.0064(6)
C35 0.0232(7) 0.0175(7) 0.0262(7) 0.0004(6) -0.0024(6) -0.0008(6)
C36 0.0381(9) 0.0173(7) 0.0336(8) 0.0011(6) 0.0039(7) -0.0032(7)
C37 0.0503(12) 0.0295(9) 0.0551(12) -0.0136(9) -0.0023(10) -0.0112(8)

loop_
_atom_type_symbol
_atom_type_description
_atom_type_scat_dispersion_real
_atom_type_scat_dispersion_imag
_atom_type_scat_source
C C 0.0181 0.0091 'International Tables Vol C Tables 4.2.6.8 and 6.1.1.4'
H H 0.0000 0.0000 'International Tables Vol C Tables 4.2.6.8 and 6.1.1.4'
N N 0.0311 0.0180 'International Tables Vol C Tables 4.2.6.8 and 6.1.1.4'
O O 0.0492 0.0322 'International Tables Vol C Tables 4.2.6.8 and 6.1.1.4'

loop_
_geom_angle_atom_site_label_1
_geom_angle_atom_site_label_2
_geom_angle_atom_site_label_3
_geom_angle
_geom_angle_site_symmetry_1
_geom_angle_site_symmetry_3
_geom_angle_publ_flag
C5 O1 C1 119.51(13) . . ?
C9 O5 C10 121.02(13) . . ?
C35 O6 C31 96.47(11) . . ?
C5 N1 C6 127.23(13) . . ?
C5 N1 C21 122.61(13) . . ?
C6 N1 C21 110.03(12) . . ?
C34 N2 C33 124.42(15) . . ?
C34 N2 C31 108.58(13) . . ?
C33 N2 C31 126.99(14) . . ?
O1 C1 C3 102.72(15) . . ?
O1 C1 C4 109.40(15) . . ?
C3 C1 C4 111.7(2) . . ?
O1 C1 C2 109.58(16) . . ?
C3 C1 C2 111.2(2) . . ?
C4 C1 C2 111.8(2) . . ?
O2 C5 O1 126.90(16) . . ?
O2 C5 N1 121.20(15) . . ?
O1 C5 N1 111.91(14) . . ?
O3 C6 N1 126.94(14) . . ?
O3 C6 C7 125.68(14) . . ?
N1 C6 C7 107.30(12) . . ?
C22 C7 C6 102.95(12) . . ?
C22 C7 C8 116.24(12) . . ?
C6 C7 C8 108.70(12) . . ?
C22 C7 C31 112.90(12) . . ?
C6 C7 C31 116.71(12) . . ?
C8 C7 C31 99.90(11) . . ?
C9 C8 C35 116.50(13) . . ?
C9 C8 C7 113.03(12) . . ?
C35 C8 C7 100.54(12) . . ?
O4 C9 O5 126.67(15) . . ?
O4 C9 C8 121.28(15) . . ?
O5 C9 C8 112.05(13) . . ?
O5 C10 C11 110.21(14) . . ?
O5 C10 C12 101.97(15) . . ?
C11 C10 C12 111.53(16) . . ?
O5 C10 C13 109.26(14) . . ?
C11 C10 C13 112.78(18) . . ?
C12 C10 C13 110.55(18) . . ?
C22 C21 C26 121.62(14) . . ?
C22 C21 N1 109.53(13) . . ?
C26 C21 N1 128.82(14) . . ?
C21 C22 C23 120.23(15) . . ?
C21 C22 C7 109.58(13) . . ?
C23 C22 C7 130.12(14) . . ?
C24 C23 C22 118.85(16) . . ?
C25 C24 C23 120.15(16) . . ?
C24 C25 C26 121.82(16) . . ?
C21 C26 C25 117.33(16) . . ?
O6 C31 N2 101.15(11) . . ?
O6 C31 C32 113.19(13) . . ?
N2 C31 C32 114.24(14) . . ?
O6 C31 C7 99.06(12) . . ?
N2 C31 C7 110.02(12) . . ?
C32 C31 C7 117.06(13) . . ?
O7 C34 N2 129.02(15) . . ?
O7 C34 C35 128.87(15) . . ?
N2 C34 C35 102.07(13) . . ?
O6 C35 C36 116.27(13) . . ?
O6 C35 C34 101.18(12) . . ?
C36 C35 C34 113.49(13) . . ?
O6 C35 C8 104.03(11) . . ?
C36 C35 C8 115.90(14) . . ?
C34 C35 C8 104.17(12) . . ?
O8 C36 C37 123.98(16) . . ?
O8 C36 C35 118.09(16) . . ?
C37 C36 C35 117.80(16) . . ?

loop_
_geom_bond_atom_site_label_1
_geom_bond_atom_site_label_2
_geom_bond_distance
_geom_bond_site_symmetry_2
_geom_bond_publ_flag
O1 C5 1.312(2) . ?
O1 C1 1.4942(19) . ?
O2 C5 1.197(2) . ?
O3 C6 1.204(2) . ?
O4 C9 1.202(2) . ?
O5 C9 1.3273(19) . ?
O5 C10 1.4926(19) . ?
O6 C35 1.4344(18) . ?
O6 C31 1.4395(18) . ?
O7 C34 1.215(2) . ?
O8 C36 1.207(2) . ?
N1 C5 1.402(2) . ?
N1 C6 1.406(2) . ?
N1 C21 1.4305(19) . ?
N2 C34 1.349(2) . ?
N2 C33 1.455(2) . ?
N2 C31 1.470(2) . ?
C1 C3 1.497(3) . ?
C1 C4 1.504(3) . ?
C1 C2 1.513(3) . ?
C6 C7 1.536(2) . ?
C7 C22 1.504(2) . ?
C7 C8 1.571(2) . ?
C7 C31 1.582(2) . ?
C8 C9 1.519(2) . ?
C8 C35 1.554(2) . ?
C10 C11 1.512(3) . ?
C10 C12 1.515(3) . ?
C10 C13 1.521(3) . ?
C21 C22 1.387(2) . ?
C21 C26 1.388(2) . ?
C22 C23 1.390(2) . ?
C23 C24 1.389(2) . ?
C24 C25 1.383(3) . ?
C25 C26 1.392(2) . ?
C31 C32 1.499(2) . ?
C34 C35 1.545(2) . ?
C35 C36 1.512(2) . ?
C36 C37 1.485(3) . ?

loop_
_geom_torsion_atom_site_label_1
_geom_torsion_atom_site_label_2
_geom_torsion_atom_site_label_3
_geom_torsion_atom_site_label_4
_geom_torsion
_geom_torsion_site_symmetry_1
_geom_torsion_site_symmetry_2
_geom_torsion_site_symmetry_3
_geom_torsion_site_symmetry_4
_geom_torsion_publ_flag
C5 O1 C1 C3 -177.9(2) . . . . ?
C5 O1 C1 C4 -59.0(2) . . . . ?
C5 O1 C1 C2 63.9(2) . . . . ?
C1 O1 C5 O2 -9.2(3) . . . . ?
C1 O1 C5 N1 170.61(14) . . . . ?
C6 N1 C5 O2 173.25(18) . . . . ?
C21 N1 C5 O2 -2.1(3) . . . . ?
C6 N1 C5 O1 -6.6(2) . . . . ?
C21 N1 C5 O1 178.04(14) . . . . ?
C5 N1 C6 O3 8.8(3) . . . . ?
C21 N1 C6 O3 -175.35(16) . . . . ?
C5 N1 C6 C7 -168.09(14) . . . . ?
C21 N1 C6 C7 7.75(16) . . . . ?
O3 C6 C7 C22 175.72(16) . . . . ?
N1 C6 C7 C22 -7.33(15) . . . . ?
O3 C6 C7 C8 -60.5(2) . . . . ?
N1 C6 C7 C8 116.50(13) . . . . ?
O3 C6 C7 C31 51.5(2) . . . . ?
N1 C6 C7 C31 -131.57(13) . . . . ?
C22 C7 C8 C9 12.95(18) . . . . ?
C6 C7 C8 C9 -102.56(14) . . . . ?
C31 C7 C8 C9 134.71(12) . . . . ?
C22 C7 C8 C35 -111.96(14) . . . . ?
C6 C7 C8 C35 132.53(12) . . . . ?
C31 C7 C8 C35 9.79(14) . . . . ?
C10 O5 C9 O4 3.5(2) . . . . ?
C10 O5 C9 C8 -176.50(12) . . . . ?
C35 C8 C9 O4 -154.12(15) . . . . ?
C7 C8 C9 O4 90.15(18) . . . . ?
C35 C8 C9 O5 25.90(18) . . . . ?
C7 C8 C9 O5 -89.83(15) . . . . ?
C9 O5 C10 C11 -63.41(19) . . . . ?
C9 O5 C10 C12 178.05(15) . . . . ?
C9 O5 C10 C13 61.0(2) . . . . ?
C5 N1 C21 C22 171.06(14) . . . . ?
C6 N1 C21 C22 -5.01(16) . . . . ?
C5 N1 C21 C26 -11.1(2) . . . . ?
C6 N1 C21 C26 172.88(16) . . . . ?
C26 C21 C22 C23 -0.6(2) . . . . ?
N1 C21 C22 C23 177.48(14) . . . . ?
C26 C21 C22 C7 -178.10(14) . . . . ?
N1 C21 C22 C7 -0.03(16) . . . . ?
C6 C7 C22 C21 4.47(16) . . . . ?
C8 C7 C22 C21 -114.23(14) . . . . ?
C31 C7 C22 C21 131.18(13) . . . . ?
C6 C7 C22 C23 -172.72(16) . . . . ?
C8 C7 C22 C23 68.6(2) . . . . ?
C31 C7 C22 C23 -46.0(2) . . . . ?
C21 C22 C23 C24 0.0(2) . . . . ?
C7 C22 C23 C24 176.93(16) . . . . ?
C22 C23 C24 C25 0.4(3) . . . . ?
C23 C24 C25 C26 -0.3(3) . . . . ?
C22 C21 C26 C25 0.7(2) . . . . ?
N1 C21 C26 C25 -176.97(15) . . . . ?
C24 C25 C26 C21 -0.2(3) . . . . ?
C35 O6 C31 N2 -51.02(13) . . . . ?
C35 O6 C31 C32 -173.68(14) . . . . ?
C35 O6 C31 C7 61.60(12) . . . . ?
C34 N2 C31 O6 31.91(16) . . . . ?
C33 N2 C31 O6 -149.17(16) . . . . ?
C34 N2 C31 C32 153.83(14) . . . . ?
C33 N2 C31 C32 -27.2(2) . . . . ?
C34 N2 C31 C7 -72.13(15) . . . . ?
C33 N2 C31 C7 106.79(18) . . . . ?
C22 C7 C31 O6 80.41(14) . . . . ?
C6 C7 C31 O6 -160.59(12) . . . . ?
C8 C7 C31 O6 -43.71(13) . . . . ?
C22 C7 C31 N2 -174.14(12) . . . . ?
C6 C7 C31 N2 -55.13(16) . . . . ?
C8 C7 C31 N2 61.75(14) . . . . ?
C22 C7 C31 C32 -41.54(19) . . . . ?
C6 C7 C31 C32 77.46(18) . . . . ?
C8 C7 C31 C32 -165.66(14) . . . . ?
C33 N2 C34 O7 -0.5(3) . . . . ?
C31 N2 C34 O7 178.48(17) . . . . ?
C33 N2 C34 C35 -178.25(16) . . . . ?
C31 N2 C34 C35 0.71(16) . . . . ?
C31 O6 C35 C36 174.94(13) . . . . ?
C31 O6 C35 C34 51.52(13) . . . . ?
C31 O6 C35 C8 -56.34(13) . . . . ?
O7 C34 C35 O6 148.97(17) . . . . ?
N2 C34 C35 O6 -33.26(14) . . . . ?
O7 C34 C35 C36 23.7(2) . . . . ?
N2 C34 C35 C36 -158.56(14) . . . . ?
O7 C34 C35 C8 -103.28(19) . . . . ?
N2 C34 C35 C8 74.49(15) . . . . ?
C9 C8 C35 O6 -95.36(14) . . . . ?
C7 C8 C35 O6 27.14(14) . . . . ?
C9 C8 C35 C36 33.58(19) . . . . ?
C7 C8 C35 C36 156.09(13) . . . . ?
C9 C8 C35 C34 159.01(13) . . . . ?
C7 C8 C35 C34 -78.48(13) . . . . ?
O6 C35 C36 O8 166.79(15) . . . . ?
C34 C35 C36 O8 -76.4(2) . . . . ?
C8 C35 C36 O8 44.1(2) . . . . ?
O6 C35 C36 C37 -17.2(2) . . . . ?
C34 C35 C36 C37 99.57(18) . . . . ?
C8 C35 C36 C37 -139.90(16) . . . . ?
